data_7050228
loop_
_publ_author_name
'Kumar, Sangit'
'Kandasamy, Karuppasamy'
'Singh, Harkesh B.'
'Butcher, Ray J.'

_publ_section_title
;
 Synthesis of organochalcogens stabilized by intramolecular non-bonded
 interactions of sterically unhindered 2-phenyl-2-oxazolineElectronic
 supplementary information (ESI) available: 77Se NMR spectrum of 14,
 molecular structure of 16 and packing diagram of 15. See
 http://www.rsc.org/suppdata/nj/b3/b312364b/
;
_journal_issue 5
_journal_name_full 'New Journal of Chemistry'
_journal_page_first 640
_journal_paper_doi 10.1039/b312364b
_journal_volume 28
_journal_year 2004
_chemical_formula_sum 'C18 H16 N2 O2 Se2'
_chemical_formula_weight 450.24
_chemical_name_systematic
;
?
;
_space_group_IT_number 2
_symmetry_cell_setting triclinic
_symmetry_space_group_name_Hall '-P 1'
_symmetry_space_group_name_H-M 'P -1'
_atom_sites_solution_hydrogens geom
_atom_sites_solution_primary direct
_atom_sites_solution_secondary difmap
_audit_creation_method SHELXL-97
_cell_angle_alpha 85.564(5)
_cell_angle_beta 84.968(5)
_cell_angle_gamma 62.449(5)
_cell_formula_units_Z 2
_cell_length_a 7.893(2)
_cell_length_b 7.901(2)
_cell_length_c 15.805(5)
_cell_measurement_temperature 293(2)
_cell_volume 869.7(4)
_computing_structure_refinement 'SHELXL-97 (Sheldrick, 1997)'
_computing_structure_solution 'SHELXS-97 (Sheldrick, 1990)'
_diffrn_ambient_temperature 293(2)
_diffrn_measured_fraction_theta_full 0.983
_diffrn_measured_fraction_theta_max 0.983
_diffrn_radiation_monochromator graphite
_diffrn_radiation_source 'fine-focus sealed tube'
_diffrn_radiation_type MoK\a
_diffrn_radiation_wavelength 0.71073
_diffrn_reflns_av_R_equivalents 0.0000
_diffrn_reflns_av_sigmaI/netI 0.0598
_diffrn_reflns_limit_h_max 10
_diffrn_reflns_limit_h_min -10
_diffrn_reflns_limit_k_max 10
_diffrn_reflns_limit_k_min -10
_diffrn_reflns_limit_l_max 20
_diffrn_reflns_limit_l_min -20
_diffrn_reflns_number 8279
_diffrn_reflns_theta_full 27.00
_diffrn_reflns_theta_max 27.00
_diffrn_reflns_theta_min 2.59
_exptl_absorpt_coefficient_mu 4.263
_exptl_absorpt_correction_T_max 1.000
_exptl_absorpt_correction_T_min 0.6253
_exptl_absorpt_correction_type SADABS
_exptl_crystal_colour yellow
_exptl_crystal_density_diffrn 1.719
_exptl_crystal_density_method 'not measured'
_exptl_crystal_description chunk
_exptl_crystal_F_000 444
_exptl_crystal_size_max 0.35
_exptl_crystal_size_mid 0.28
_exptl_crystal_size_min 0.15
_refine_diff_density_max 1.177
_refine_diff_density_min -1.028
_refine_diff_density_rms 0.197
_refine_ls_extinction_method none
_refine_ls_goodness_of_fit_ref 0.973
_refine_ls_hydrogen_treatment mixed
_refine_ls_matrix_type full
_refine_ls_number_parameters 225
_refine_ls_number_reflns 8283
_refine_ls_number_restraints 0
_refine_ls_restrained_S_all 0.973
_refine_ls_R_factor_all 0.0904
_refine_ls_R_factor_gt 0.0708
_refine_ls_shift/su_max 0.012
_refine_ls_shift/su_mean 0.001
_refine_ls_structure_factor_coef Fsqd
_refine_ls_weighting_details 'calc w=1/[\s^2^(Fo^2^)+(0.1309P)^2^+0.0000P] where P=(Fo^2^+2Fc^2^)/3'
_refine_ls_weighting_scheme calc
_refine_ls_wR_factor_gt 0.1774
_refine_ls_wR_factor_ref 0.1870
_reflns_number_gt 6332
_reflns_number_total 8283
_reflns_threshold_expression >2sigma(I)
_cod_data_source_file b312364b.txt
_cod_data_source_block 6
_cod_original_cell_volume 869.8(5)
_cod_original_sg_symbol_H-M P-1
_cod_database_code 7050228

loop_
_symmetry_equiv_pos_as_xyz
'x, y, z'
'-x, -y, -z'

loop_
_atom_site_label
_atom_site_type_symbol
_atom_site_fract_x
_atom_site_fract_y
_atom_site_fract_z
_atom_site_U_iso_or_equiv
_atom_site_adp_type
_atom_site_occupancy
_atom_site_symmetry_multiplicity
_atom_site_calc_flag
_atom_site_refinement_flags
_atom_site_disorder_assembly
_atom_site_disorder_group
Se1A Se 0.22800(10) 0.19463(10) 0.15657(4) 0.03763(19) Uani 1 1 d . . .
Se1B Se 0.22666(10) 0.15889(11) 0.30514(5) 0.0413(2) Uani 1 1 d . . .
O1A O 0.2383(8) 0.0351(8) -0.1113(3) 0.0568(14) Uani 1 1 d . . .
O1B O -0.0762(10) 0.2875(11) 0.5661(4) 0.081(2) Uani 1 1 d . . .
N1A N 0.2497(9) 0.2254(8) -0.0159(4) 0.0465(15) Uani 1 1 d . . .
N1B N 0.1868(10) 0.1973(10) 0.4789(4) 0.0544(17) Uani 1 1 d . . .
C1A C 0.2457(8) -0.0431(9) 0.1221(4) 0.0337(14) Uani 1 1 d . . .
C2A C 0.2538(9) -0.1847(9) 0.1822(5) 0.0381(16) Uani 1 1 d . . .
H2AA H 0.2504 -0.1654 0.2398 0.046 Uiso 1 1 calc R . .
C3A C 0.2670(11) -0.3536(11) 0.1566(6) 0.052(2) Uani 1 1 d . . .
H3AA H 0.2712 -0.4474 0.1969 0.062 Uiso 1 1 calc R . .
C4A C 0.2739(12) -0.3836(12) 0.0712(5) 0.059(2) Uani 1 1 d . . .
H4AA H 0.2849 -0.4985 0.0542 0.071 Uiso 1 1 calc R . .
C5A C 0.2646(11) -0.2444(11) 0.0110(5) 0.0461(19) Uani 1 1 d . . .
H5AA H 0.2670 -0.2645 -0.0464 0.055 Uiso 1 1 calc R . .
C6A C 0.2517(9) -0.0733(9) 0.0360(4) 0.0349(15) Uani 1 1 d . . .
C7A C 0.2488(10) 0.0698(11) -0.0278(5) 0.0432(18) Uani 1 1 d . . .
C8A C 0.2368(10) 0.2048(12) -0.1611(5) 0.049(2) Uani 1 1 d . . .
H8AA H 0.3491 0.1664 -0.2001 0.059 Uiso 1 1 calc R . .
H8AB H 0.1233 0.2690 -0.1935 0.059 Uiso 1 1 calc R . .
C9A C 0.2374(11) 0.3298(11) -0.0981(4) 0.0541(18) Uani 1 1 d . . .
H9AA H 0.1210 0.4502 -0.0988 0.065 Uiso 1 1 calc R . .
H9AB H 0.3463 0.3555 -0.1093 0.065 Uiso 1 1 calc R . .
C1B C -0.0366(9) 0.2152(10) 0.3345(4) 0.0377(15) Uani 1 1 d . . .
C2B C -0.1591(11) 0.2283(12) 0.2747(5) 0.0495(19) Uani 1 1 d . . .
H2BA H -0.1137 0.2107 0.2182 0.059 Uiso 1 1 calc R . .
C3B C -0.3472(11) 0.2665(13) 0.2952(6) 0.056(2) Uani 1 1 d . . .
H3BA H -0.4256 0.2705 0.2536 0.068 Uiso 1 1 calc R . .
C4B C -0.4171(12) 0.2993(15) 0.3811(6) 0.072(3) Uani 1 1 d . . .
H4BA H -0.5440 0.3292 0.3963 0.086 Uiso 1 1 calc R . .
C5B C -0.2995(11) 0.2873(13) 0.4411(6) 0.056(2) Uani 1 1 d . . .
H5BA H -0.3466 0.3048 0.4975 0.067 Uiso 1 1 calc R . .
C6B C -0.1065(10) 0.2488(10) 0.4208(5) 0.0406(16) Uani 1 1 d . . .
C7B C 0.0138(11) 0.2392(11) 0.4876(5) 0.0458(18) Uani 1 1 d . . .
C8B C 0.2511(13) 0.2133(14) 0.5611(5) 0.064(2) Uani 1 1 d . . .
H8BA H 0.2913 0.3127 0.5582 0.077 Uiso 1 1 calc R . .
H8BB H 0.3556 0.0933 0.5795 0.077 Uiso 1 1 calc R . .
C9B C 0.0701(14) 0.2657(14) 0.6203(5) 0.068(2) Uani 1 1 d . . .
H9BA H 0.0907 0.1651 0.6635 0.082 Uiso 1 1 calc R . .
H9BB H 0.0348 0.3837 0.6480 0.082 Uiso 1 1 calc R . .

loop_
_atom_site_aniso_label
_atom_site_aniso_U_11
_atom_site_aniso_U_22
_atom_site_aniso_U_33
_atom_site_aniso_U_23
_atom_site_aniso_U_13
_atom_site_aniso_U_12
Se1A 0.0461(4) 0.0355(4) 0.0370(4) -0.0029(3) -0.0005(3) -0.0236(3)
Se1B 0.0373(4) 0.0542(5) 0.0381(4) -0.0060(3) -0.0030(3) -0.0251(3)
O1A 0.062(3) 0.079(4) 0.033(3) -0.010(3) 0.000(2) -0.034(3)
O1B 0.080(4) 0.118(6) 0.045(4) -0.031(4) 0.020(3) -0.046(4)
N1A 0.062(4) 0.038(3) 0.039(3) -0.001(3) 0.000(3) -0.023(3)
N1B 0.069(4) 0.077(5) 0.032(3) -0.006(3) -0.007(3) -0.045(4)
C1A 0.022(3) 0.031(3) 0.051(4) -0.007(3) 0.002(3) -0.015(2)
C2A 0.043(4) 0.034(4) 0.041(4) 0.003(3) -0.004(3) -0.021(3)
C3A 0.053(4) 0.041(4) 0.063(6) 0.010(4) 0.003(4) -0.025(3)
C4A 0.068(6) 0.054(5) 0.064(6) -0.027(4) 0.020(4) -0.035(4)
C5A 0.046(4) 0.043(4) 0.056(5) -0.016(3) 0.009(3) -0.025(3)
C6A 0.031(3) 0.033(3) 0.042(4) -0.002(3) -0.003(3) -0.016(3)
C7A 0.033(4) 0.057(5) 0.037(4) -0.009(3) 0.002(3) -0.018(3)
C8A 0.039(4) 0.067(5) 0.042(4) 0.013(4) -0.012(3) -0.025(4)
C9A 0.046(4) 0.056(5) 0.051(4) 0.007(4) -0.009(4) -0.016(3)
C1B 0.038(4) 0.044(4) 0.037(4) -0.003(3) 0.002(3) -0.025(3)
C2B 0.042(4) 0.067(5) 0.045(5) -0.007(4) -0.005(3) -0.029(4)
C3B 0.034(4) 0.079(6) 0.062(6) -0.007(4) -0.003(4) -0.030(4)
C4B 0.042(5) 0.109(8) 0.073(6) -0.026(6) 0.008(4) -0.041(5)
C5B 0.048(4) 0.071(5) 0.053(5) -0.019(4) 0.018(4) -0.032(4)
C6B 0.039(4) 0.041(4) 0.047(4) -0.010(3) 0.005(3) -0.023(3)
C7B 0.053(5) 0.053(4) 0.035(4) -0.012(3) 0.006(3) -0.027(4)
C8B 0.086(6) 0.076(6) 0.044(5) -0.010(4) -0.012(4) -0.047(5)
C9B 0.101(7) 0.072(6) 0.040(4) -0.016(4) -0.008(5) -0.043(5)

loop_
_atom_type_symbol
_atom_type_description
_atom_type_scat_dispersion_real
_atom_type_scat_dispersion_imag
_atom_type_scat_source
C C 0.0033 0.0016 'International Tables Vol C Tables 4.2.6.8 and 6.1.1.4'
H H 0.0000 0.0000 'International Tables Vol C Tables 4.2.6.8 and 6.1.1.4'
N N 0.0061 0.0033 'International Tables Vol C Tables 4.2.6.8 and 6.1.1.4'
O O 0.0106 0.0060 'International Tables Vol C Tables 4.2.6.8 and 6.1.1.4'
Se Se -0.0929 2.2259 'International Tables Vol C Tables 4.2.6.8 and 6.1.1.4'

loop_
_geom_angle_atom_site_label_1
_geom_angle_atom_site_label_2
_geom_angle_atom_site_label_3
_geom_angle
_geom_angle_site_symmetry_1
_geom_angle_site_symmetry_3
_geom_angle_publ_flag
C1A Se1A Se1B 103.5(2) . . ?
C1B Se1B Se1A 101.4(2) . . ?
C7A O1A C8A 104.2(6) . . ?
C7B O1B C9B 105.3(7) . . ?
C7A N1A C9A 108.9(7) . . ?
C7B N1B C8B 108.8(7) . . ?
C2A C1A C6A 119.6(6) . . ?
C2A C1A Se1A 120.9(5) . . ?
C6A C1A Se1A 119.5(5) . . ?
C3A C2A C1A 120.2(7) . . ?
C2A C3A C4A 120.1(7) . . ?
C5A C4A C3A 120.4(7) . . ?
C4A C5A C6A 120.1(8) . . ?
C1A C6A C5A 119.7(6) . . ?
C1A C6A C7A 120.6(6) . . ?
C5A C6A C7A 119.8(7) . . ?
N1A C7A O1A 116.0(7) . . ?
N1A C7A C6A 127.4(7) . . ?
O1A C7A C6A 116.6(7) . . ?
C9A C8A O1A 105.4(6) . . ?
C8A C9A N1A 105.4(7) . . ?
C2B C1B C6B 119.1(6) . . ?
C2B C1B Se1B 122.4(5) . . ?
C6B C1B Se1B 118.5(5) . . ?
C1B C2B C3B 122.9(8) . . ?
C2B C3B C4B 118.2(8) . . ?
C5B C4B C3B 120.1(7) . . ?
C4B C5B C6B 122.1(8) . . ?
C5B C6B C1B 117.6(7) . . ?
C5B C6B C7B 120.1(7) . . ?
C1B C6B C7B 122.3(6) . . ?
N1B C7B O1B 118.0(7) . . ?
N1B C7B C6B 126.3(7) . . ?
O1B C7B C6B 115.7(7) . . ?
N1B C8B C9B 102.4(7) . . ?
O1B C9B C8B 105.3(6) . . ?

loop_
_geom_bond_atom_site_label_1
_geom_bond_atom_site_label_2
_geom_bond_distance
_geom_bond_site_symmetry_2
_geom_bond_publ_flag
Se1A C1A 1.935(6) . ?
Se1A Se1B 2.3429(10) . ?
Se1B C1B 1.934(7) . ?
O1A C7A 1.386(9) . ?
O1A C8A 1.497(9) . ?
O1B C7B 1.362(9) . ?
O1B C9B 1.436(11) . ?
N1A C7A 1.261(10) . ?
N1A C9A 1.470(9) . ?
N1B C7B 1.244(10) . ?
N1B C8B 1.471(9) . ?
C1A C2A 1.392(9) . ?
C1A C6A 1.393(10) . ?
C2A C3A 1.380(11) . ?
C3A C4A 1.380(12) . ?
C4A C5A 1.376(11) . ?
C5A C6A 1.393(9) . ?
C6A C7A 1.449(10) . ?
C8A C9A 1.457(11) . ?
C1B C2B 1.375(10) . ?
C1B C6B 1.423(10) . ?
C2B C3B 1.384(11) . ?
C3B C4B 1.417(12) . ?
C4B C5B 1.352(12) . ?
C5B C6B 1.420(10) . ?
C6B C7B 1.456(10) . ?
C8B C9B 1.538(13) . ?

loop_
_geom_torsion_atom_site_label_1
_geom_torsion_atom_site_label_2
_geom_torsion_atom_site_label_3
_geom_torsion_atom_site_label_4
_geom_torsion
_geom_torsion_site_symmetry_1
_geom_torsion_site_symmetry_2
_geom_torsion_site_symmetry_3
_geom_torsion_site_symmetry_4
_geom_torsion_publ_flag
C1A Se1A Se1B C1B -79.5(3) . . . . ?
Se1B Se1A C1A C2A 0.1(5) . . . . ?
Se1B Se1A C1A C6A -179.4(4) . . . . ?
C6A C1A C2A C3A -0.3(10) . . . . ?
Se1A C1A C2A C3A -179.8(5) . . . . ?
C1A C2A C3A C4A 0.6(11) . . . . ?
C2A C3A C4A C5A -1.1(12) . . . . ?
C3A C4A C5A C6A 1.2(12) . . . . ?
C2A C1A C6A C5A 0.4(9) . . . . ?
Se1A C1A C6A C5A 179.9(5) . . . . ?
C2A C1A C6A C7A -178.3(6) . . . . ?
Se1A C1A C6A C7A 1.3(8) . . . . ?
C4A C5A C6A C1A -0.9(11) . . . . ?
C4A C5A C6A C7A 177.8(7) . . . . ?
C9A N1A C7A O1A 0.4(9) . . . . ?
C9A N1A C7A C6A -177.6(6) . . . . ?
C8A O1A C7A N1A 1.5(8) . . . . ?
C8A O1A C7A C6A 179.7(5) . . . . ?
C1A C6A C7A N1A 3.5(11) . . . . ?
C5A C6A C7A N1A -175.2(7) . . . . ?
C1A C6A C7A O1A -174.5(5) . . . . ?
C5A C6A C7A O1A 6.8(9) . . . . ?
C7A O1A C8A C9A -2.8(7) . . . . ?
O1A C8A C9A N1A 3.0(8) . . . . ?
C7A N1A C9A C8A -2.2(9) . . . . ?
Se1A Se1B C1B C2B 11.7(7) . . . . ?
Se1A Se1B C1B C6B -166.6(5) . . . . ?
C6B C1B C2B C3B -2.3(12) . . . . ?
Se1B C1B C2B C3B 179.3(7) . . . . ?
C1B C2B C3B C4B 2.1(13) . . . . ?
C2B C3B C4B C5B -2.0(15) . . . . ?
C3B C4B C5B C6B 2.3(15) . . . . ?
C4B C5B C6B C1B -2.4(12) . . . . ?
C4B C5B C6B C7B 179.4(9) . . . . ?
C2B C1B C6B C5B 2.4(11) . . . . ?
Se1B C1B C6B C5B -179.2(6) . . . . ?
C2B C1B C6B C7B -179.5(7) . . . . ?
Se1B C1B C6B C7B -1.0(9) . . . . ?
C8B N1B C7B O1B -0.3(11) . . . . ?
C8B N1B C7B C6B 177.3(8) . . . . ?
C9B O1B C7B N1B -2.6(11) . . . . ?
C9B O1B C7B C6B 179.5(7) . . . . ?
C5B C6B C7B N1B 176.1(8) . . . . ?
C1B C6B C7B N1B -2.0(13) . . . . ?
C5B C6B C7B O1B -6.2(11) . . . . ?
C1B C6B C7B O1B 175.7(7) . . . . ?
C7B N1B C8B C9B 2.8(9) . . . . ?
C7B O1B C9B C8B 4.1(9) . . . . ?
N1B C8B C9B O1B -4.2(9) . . . . ?

loop_
_cod_related_entry_id
_cod_related_entry_database
_cod_related_entry_code
1 ChemSpider 21141923
